data_4327373
loop_
_publ_author_name
'Patrick Gougeon'
'Michel Potel'
'R\'egis Gautier'

_publ_section_title
;
 Syntheses and Structural, Physical, and Theoretical Studies of the Novel
 Isostructural Mo9 Cluster Compounds Ag2.6CsMo9Se11, Ag4.1ClMo9Se11, and
 h-Mo9Se11 with Tunnel Structures
;
_journal_name_full 'Inorganic Chemistry'
_journal_page_first 1257
_journal_page_last 1263
_journal_paper_doi 10.1021/ic035319+
_journal_volume 43
_journal_year 2004
_chemical_formula_sum 'Ag2.568 Cs Mo9 Se11'
_chemical_formula_weight 2141.9
_chemical_name_systematic ' ?'
_space_group_IT_number 176
_symmetry_cell_setting hexagonal
_symmetry_space_group_name_Hall '-P 6c'
_symmetry_space_group_name_H-M 'P 63/m'
_cell_angle_alpha 90
_cell_angle_beta 90
_cell_angle_gamma 120
_cell_formula_units_Z 2
_cell_length_a 10.0472
_cell_length_b 10.0472
_cell_length_c 11.9548
_cell_volume 1045.112
_computing_publication_material '(Jana2000; Petricek and Dusek, 2000)'
_computing_structure_refinement '(Jana2000; Petricek and Dusek, 2000)'
_diffrn_radiation_type 'Mo K\a'
_diffrn_radiation_wavelength 0.71069
_diffrn_reflns_av_R_equivalents 0.1051
_diffrn_reflns_av_sigmaI/netI 0.0400
_diffrn_reflns_limit_h_max 19
_diffrn_reflns_limit_h_min -21
_diffrn_reflns_limit_k_max 21
_diffrn_reflns_limit_k_min -21
_diffrn_reflns_limit_l_max 24
_diffrn_reflns_limit_l_min -25
_diffrn_reflns_number 38555
_diffrn_reflns_theta_max 50.33
_diffrn_reflns_theta_min 2.34
_exptl_absorpt_coefficient_mu 28.401
_exptl_absorpt_correction_T_max 1.000
_exptl_absorpt_correction_T_min 1.000
_exptl_absorpt_correction_type none
_exptl_crystal_density_diffrn 6.8043
_exptl_crystal_F_000 1862
_refine_diff_density_max 2.39
_refine_diff_density_min -2.33
_refine_ls_extinction_coef 0.122(7)
_refine_ls_extinction_method 'B-C type 1 gaussian isotropic (Becker & Coppens, 1974)'
_refine_ls_goodness_of_fit_gt 1.47
_refine_ls_goodness_of_fit_ref 1.47
_refine_ls_number_parameters 50
_refine_ls_number_reflns 2651
_refine_ls_R_factor_all 0.0446
_refine_ls_R_factor_gt 0.0446
_refine_ls_shift/su_max 0.0156
_refine_ls_shift/su_mean 0.0030
_refine_ls_structure_factor_coef F
_refine_ls_weighting_details w=1/(\s^2^(F)+0.000225F^2^)
_refine_ls_weighting_scheme sigma
_refine_ls_wR_factor_gt 0.0446
_refine_ls_wR_factor_ref 0.0446
_reflns_number_gt 2651
_reflns_number_total 3821
_reflns_threshold_expression I>2\s(I)
_cod_data_source_file ic0353192Bsi20031114_084019_3.cif
_cod_data_source_block (I)
_cod_original_cell_volume 1045.113
_cod_original_formula_sum 'Ag2.568 Cs1 Mo9 Se11'
_cod_database_code 4327373

loop_
_symmetry_equiv_pos_site_id
_symmetry_equiv_pos_as_xyz
1 x,y,z
2 x-y,x,1/2+z
3 -y,x-y,z
4 -x,-y,1/2+z
5 -x+y,-x,z
6 y,-x+y,1/2+z
7 -x,-y,-z
8 -x+y,-x,1/2-z
9 y,-x+y,-z
10 x,y,1/2-z
11 x-y,x,-z
12 -y,x-y,1/2-z

loop_
_atom_site_label
_atom_site_type_symbol
_atom_site_fract_x
_atom_site_fract_y
_atom_site_fract_z
_atom_site_adp_type
_atom_site_U_iso_or_equiv
_atom_site_symmetry_multiplicity
_atom_site_occupancy
_atom_site_calc_flag
Mo1 Mo 0.17603(3) 0.52297(3) 0.56360(2) Uani 0.01128(8) 12 1 d
Mo2 Mo 0.18050(4) 0.67580(4) 0.75 Uani 0.01061(10) 6 1 d
Se1 Se 0.04883(4) 0.69712(4) 0.56495(3) Uani 0.01426(10) 12 1 d
Se2 Se 0.02770(5) 0.37924(5) 0.75 Uani 0.01390(13) 6 1 d
Se3 Se 0.3333 0.6667 0.10723(5) Uani 0.01624(12) 4 1 d
Ag Ag -0.26286(6) 0.14695(6) 0.75 Uani 0.02833(18) 6 0.861(3) d
Cs Cs 0 0 0.25 Uani 0.475(7) 2 1 d

loop_
_atom_site_aniso_label
_atom_site_aniso_type_symbol
_atom_site_aniso_U_11
_atom_site_aniso_U_22
_atom_site_aniso_U_33
_atom_site_aniso_U_12
_atom_site_aniso_U_13
_atom_site_aniso_U_23
Mo1 Mo 0.01191(9) 0.01189(10) 0.00994(10) 0.00588(8) -0.00056(7) -0.00069(7)
Mo2 Mo 0.01091(12) 0.01129(13) 0.00965(13) 0.00557(10) 0 0
Se1 Se 0.01311(12) 0.01586(13) 0.01364(13) 0.00710(10) -0.00225(10) 0.0005(1)
Se2 Se 0.01236(16) 0.01276(17) 0.01368(18) 0.00410(13) 0 0
Se3 Se 0.01963(16) 0.01963(16) 0.0095(2) 0.00982(8) 0 0
Ag Ag 0.0238(2) 0.0178(2) 0.0334(3) 0.00289(16) 0 0
Cs Cs 0.0305(9) 0.0305(9) 1.36(2) 0.0152(5) 0 0

loop_
_atom_type_symbol
_atom_type_scat_dispersion_real
_atom_type_scat_dispersion_imag
_atom_type_scat_source
_atom_type_scat_Cromer_Mann_a1
_atom_type_scat_Cromer_Mann_b1
_atom_type_scat_Cromer_Mann_a2
_atom_type_scat_Cromer_Mann_b2
_atom_type_scat_Cromer_Mann_a3
_atom_type_scat_Cromer_Mann_b3
_atom_type_scat_Cromer_Mann_a4
_atom_type_scat_Cromer_Mann_b4
_atom_type_scat_Cromer_Mann_c
Ag -0.897 1.102 'International Tables Vol C Tables  4.2.6.8 and 6.1.1.4' 19.2808 0.6446 16.688499 7.4726 4.8045 24.6605 1.0463 99.815598 5.179
Cs -0.368 2.119 'International Tables Vol C Tables  4.2.6.8 and 6.1.1.4' 20.3892 3.569 19.106199 0.3107 10.662 24.387899 1.4953 213.904007 3.3352
Mo -1.683 0.686 'International Tables Vol C Tables  4.2.6.8 and 6.1.1.4' 3.7025 0.2772 17.2356 1.0958 12.8876 11.004 3.7429 61.658401 4.3875
Se -0.093 2.226 'International Tables Vol C Tables  4.2.6.8 and 6.1.1.4' 17.000601 2.4098 5.8196 0.2726 3.9731 15.2372 4.3543 43.816299 2.8409

loop_
_geom_bond_atom_site_label_1
_geom_bond_atom_site_label_2
_geom_bond_site_symmetry_2
_geom_bond_distance
_geom_bond_publ_flag
Mo1 Mo1 7_566 3.6614(4) yes
Mo1 Mo1 2_665 2.6270(4) yes
Mo1 Mo1 3_565 2.6270(3) yes
Mo1 Mo2 . 2.6937(4) yes
Mo1 Mo2 2_665 2.7365(4) yes
Mo1 Mo2 3_565 3.8175(4) yes
Mo1 Se1 . 2.6328(6) yes
Mo1 Se1 7_566 2.7130(4) yes
Mo1 Se1 2_665 2.6035(7) yes
Mo1 Se2 . 2.6683(3) yes
Mo1 Se3 10_555 2.5439(5) yes
Mo1 Ag1 8_556 3.8861(3) yes
Mo2 Mo2 2_665 2.7423(8) yes
Mo2 Mo2 3_565 2.7423(6) yes
Mo2 Se1 . 2.6408(5) yes
Mo2 Se1 10_556 2.6408(5) yes
Mo2 Se2 . 2.5808(6) yes
Mo2 Se2 3_565 2.5902(5) yes
Mo2 Ag1 2_565 2.9555(7) yes
Se1 Se1 7_566 3.8958(5) yes
Se1 Se1 8_456 3.6614(6) yes
Se1 Se1 9_666 3.6614(4) yes
Se1 Se2 . 3.8028(6) yes
Se1 Se2 7_566 3.8427(4) yes
Se1 Se2 3_565 3.6578(5) yes
Se1 Se3 4_565 3.7846(3) yes
Se1 Se3 10_555 3.6573(5) yes
Se1 Ag1 2_565 2.7935(4) yes
Se1 Cs1 7_566 3.9859(4) yes
Se2 Se3 7_566 3.8223(6) yes
Se2 Se3 4_565 3.8223(6) yes
Se2 Ag1 . 2.6749(6) yes
Se2 Ag1 2_565 3.3602(11) yes
Se2 Cs1 7_556 3.6790(6) yes
Se3 Se3 10_555 3.4136(8) yes
Se3 Ag1 7_566 2.8719(7) yes
Se3 Ag1 8_556 2.8719(6) yes
Se3 Ag1 9_666 2.8719(7) yes
Ag1 Cs1 7_556 3.6129(7) yes
